data_1577463
loop_
_publ_author_name
'van Halteren, Charlotte E. R.'
'W\"olper, Christoph'
'Kapp, Leon'
'Schulz, Stephan'

_publ_section_title
;
 Bistelluridopnictanes as Gateways to Telluradipnictiranes and a cyclic
 [Bi2Te2]2+ Dication
;
_journal_name_full 'Chemical Science'
_journal_paper_doi 10.1039/D6SC02907H
_journal_year 2026
_chemical_formula_sum 'C48 H50 As2 Te'
_chemical_formula_weight 904.32
_space_group_crystal_system monoclinic
_space_group_IT_number 14
_space_group_name_Hall '-P 2yn'
_space_group_name_H-M_alt 'P 1 21/n 1'
_atom_sites_solution_hydrogens geom
_atom_sites_solution_primary direct
_atom_sites_solution_secondary difmap
_audit_creation_method SHELXL-2017/1
_audit_update_record
;
2026-03-24 deposited with the CCDC.	2026-06-24 downloaded from the CCDC.
;
_cell_angle_alpha 90
_cell_angle_beta 111.0878(11)
_cell_angle_gamma 90
_cell_formula_units_Z 4
_cell_length_a 12.9665(5)
_cell_length_b 19.9151(7)
_cell_length_c 16.8682(6)
_cell_measurement_reflns_used 9530
_cell_measurement_temperature 100(2)
_cell_measurement_theta_max 79.45
_cell_measurement_theta_min 3.58
_cell_volume 4064.1(3)
_computing_cell_refinement 'Bruker APEX3(v2017.3-0)'
_computing_data_collection 'Bruker APEX3(v2017.3-0)'
_computing_data_reduction 'Bruker APEX3(v2017.3-0)'
_computing_molecular_graphics 'ORTEP/PLATON (Spek)'
_computing_publication_material 'BRUKER AXS SHELXTL (c) 2008 / Vers. 2008/4'
_computing_structure_refinement 'SHELXL-2017/1 (Sheldrick, 2017)'
_computing_structure_solution 'Bruker APEX3(v2017.3-0)'
_diffrn_ambient_temperature 100(2)
_diffrn_detector_area_resol_mean 7.3910
_diffrn_measured_fraction_theta_full 1.000
_diffrn_measured_fraction_theta_max 0.996
_diffrn_measurement_device_type 'Bruker D8 Venture (Photon II detector)'
_diffrn_measurement_method 'Data collection strategy APEX 3/Queen'
_diffrn_radiation_monochromator 'multilayer mirror'
_diffrn_radiation_type CuK\a
_diffrn_radiation_wavelength 1.54178
_diffrn_reflns_av_R_equivalents 0.0613
_diffrn_reflns_av_unetI/netI 0.0193
_diffrn_reflns_Laue_measured_fraction_full 1.000
_diffrn_reflns_Laue_measured_fraction_max 0.996
_diffrn_reflns_limit_h_max 16
_diffrn_reflns_limit_h_min -16
_diffrn_reflns_limit_k_max 24
_diffrn_reflns_limit_k_min -25
_diffrn_reflns_limit_l_max 21
_diffrn_reflns_limit_l_min -21
_diffrn_reflns_number 159006
_diffrn_reflns_point_group_measured_fraction_full 1.000
_diffrn_reflns_point_group_measured_fraction_max 0.996
_diffrn_reflns_theta_full 67.679
_diffrn_reflns_theta_max 79.575
_diffrn_reflns_theta_min 3.579
_diffrn_source 'micro-focus sealed tube'
_diffrn_source_type 'INCOATEC I\mS 3.0'
_exptl_absorpt_coefficient_mu 7.817
_exptl_absorpt_correction_T_max 0.75
_exptl_absorpt_correction_T_min 0.56
_exptl_absorpt_correction_type multi-scan
_exptl_absorpt_process_details 'SADABS, Blessing, Acta Cryst 1995 A51 33-38'
_exptl_crystal_colour yellow
_exptl_crystal_density_diffrn 1.478
_exptl_crystal_description tablet
_exptl_crystal_F_000 1824
_exptl_crystal_size_max 0.193
_exptl_crystal_size_mid 0.131
_exptl_crystal_size_min 0.034
_refine_diff_density_max 1.536
_refine_diff_density_min -0.900
_refine_diff_density_rms 0.075
_refine_ls_extinction_method none
_refine_ls_goodness_of_fit_ref 1.049
_refine_ls_hydrogen_treatment constr
_refine_ls_matrix_type full
_refine_ls_number_parameters 472
_refine_ls_number_reflns 8816
_refine_ls_number_restraints 0
_refine_ls_restrained_S_all 1.049
_refine_ls_R_factor_all 0.0298
_refine_ls_R_factor_gt 0.0283
_refine_ls_shift/su_max 0.003
_refine_ls_shift/su_mean 0.000
_refine_ls_structure_factor_coef Fsqd
_refine_ls_weighting_details 'w=1/[\s^2^(Fo^2^)+(0.0405P)^2^+4.5943P] where P=(Fo^2^+2Fc^2^)/3'
_refine_ls_weighting_scheme calc
_refine_ls_wR_factor_gt 0.0763
_refine_ls_wR_factor_ref 0.0777
_reflns_Friedel_coverage 0.000
_reflns_number_gt 8446
_reflns_number_total 8816
_reflns_threshold_expression 'I > 2\s(I)'
_cod_data_source_file d6sc02907h2.cif
_cod_data_source_block cvh_asneu_npm
_cod_original_sg_symbol_H-M 'P 21/n'
_cod_database_code 1577463
_shelx_shelxl_version_number 2017/1
_shelx_space_group_comment
; 
The symmetry employed for this shelxl refinement is uniquely defined 
by the following loop, which should always be used as a source of 
symmetry information in preference to the above space-group names. 
They are only intended as comments. 
;
_shelx_estimated_absorpt_t_min 0.314
_shelx_estimated_absorpt_t_max 0.777

loop_
_space_group_symop_operation_xyz
'x, y, z'
'-x+1/2, y+1/2, -z+1/2'
'-x, -y, -z'
'x-1/2, -y-1/2, z-1/2'

loop_
_atom_site_label
_atom_site_type_symbol
_atom_site_fract_x
_atom_site_fract_y
_atom_site_fract_z
_atom_site_U_iso_or_equiv
_atom_site_adp_type
_atom_site_occupancy
_atom_site_site_symmetry_order
_atom_site_calc_flag
_atom_site_refinement_flags_posn
_atom_site_refinement_flags_adp
_atom_site_refinement_flags_occupancy
_atom_site_disorder_assembly
_atom_site_disorder_group
Te1 Te 0.92200(2) 0.17807(2) 0.02079(2) 0.03599(6) Uani 1 1 d . . . . .
As1 As 1.10555(2) 0.21583(2) 0.13615(2) 0.02010(6) Uani 1 1 d . . . . .
As2 As 0.93159(2) 0.24316(2) 0.15561(2) 0.02524(7) Uani 1 1 d . . . . .
C1 C 1.13470(17) 0.29870(10) 0.08109(13) 0.0196(4) Uani 1 1 d . . . . .
C2 C 1.11935(17) 0.36548(10) 0.10218(13) 0.0207(4) Uani 1 1 d . . . . .
C3 C 1.15453(19) 0.41809(11) 0.06311(15) 0.0254(4) Uani 1 1 d . . . . .
H3 H 1.144562 0.463171 0.077325 0.030 Uiso 1 1 calc R U . . .
C4 C 1.2038(2) 0.40548(11) 0.00389(15) 0.0271(4) Uani 1 1 d . . . . .
H4 H 1.226316 0.441753 -0.022696 0.033 Uiso 1 1 calc R U . . .
C5 C 1.22000(19) 0.33974(11) -0.01636(14) 0.0245(4) Uani 1 1 d . . . . .
H5 H 1.253645 0.331117 -0.056915 0.029 Uiso 1 1 calc R U . . .
C6 C 1.18716(17) 0.28624(10) 0.02251(13) 0.0206(4) Uani 1 1 d . . . . .
C7 C 1.07102(18) 0.38492(10) 0.16730(14) 0.0211(4) Uani 1 1 d . . . . .
C8 C 0.96171(18) 0.40841(10) 0.14218(14) 0.0236(4) Uani 1 1 d . . . . .
C9 C 0.92213(19) 0.43145(11) 0.20328(16) 0.0259(4) Uani 1 1 d . . . . .
H9 H 0.848284 0.447453 0.185971 0.031 Uiso 1 1 calc R U . . .
C10 C 0.9873(2) 0.43185(11) 0.28940(15) 0.0266(4) Uani 1 1 d . . . . .
C11 C 1.0948(2) 0.40703(11) 0.31347(15) 0.0262(4) Uani 1 1 d . . . . .
H11 H 1.139704 0.405814 0.372062 0.031 Uiso 1 1 calc R U . . .
C12 C 1.13792(18) 0.38396(11) 0.25391(14) 0.0232(4) Uani 1 1 d . . . . .
C13 C 0.8870(2) 0.40759(13) 0.04971(16) 0.0312(5) Uani 1 1 d . . . . .
H13A H 0.913234 0.440663 0.018258 0.047 Uiso 1 1 calc R U . . .
H13B H 0.811430 0.418789 0.044899 0.047 Uiso 1 1 calc R U . . .
H13C H 0.888051 0.362766 0.026014 0.047 Uiso 1 1 calc R U . . .
C14 C 0.9428(2) 0.45986(13) 0.35380(17) 0.0345(5) Uani 1 1 d . . . . .
H14A H 0.963522 0.507271 0.364161 0.052 Uiso 1 1 calc R U . . .
H14B H 0.973888 0.434691 0.407061 0.052 Uiso 1 1 calc R U . . .
H14C H 0.862078 0.455817 0.332002 0.052 Uiso 1 1 calc R U . . .
C15 C 1.25522(19) 0.35849(13) 0.28225(16) 0.0310(5) Uani 1 1 d . . . . .
H15A H 1.254759 0.309408 0.277958 0.046 Uiso 1 1 calc R U . . .
H15B H 1.295067 0.371874 0.341319 0.046 Uiso 1 1 calc R U . . .
H15C H 1.292029 0.377640 0.245875 0.046 Uiso 1 1 calc R U . . .
C16 C 1.21047(17) 0.21544(10) 0.00355(14) 0.0205(4) Uani 1 1 d . . . . .
C17 C 1.14285(18) 0.18389(11) -0.07192(14) 0.0224(4) Uani 1 1 d . . . . .
C18 C 1.16012(19) 0.11607(11) -0.08386(15) 0.0255(4) Uani 1 1 d . . . . .
H18 H 1.113275 0.094221 -0.133933 0.031 Uiso 1 1 calc R U . . .
C19 C 1.24419(19) 0.07960(11) -0.02430(15) 0.0259(4) Uani 1 1 d . . . . .
C20 C 1.31395(18) 0.11280(11) 0.04739(15) 0.0248(4) Uani 1 1 d . . . . .
H20 H 1.373505 0.088819 0.087233 0.030 Uiso 1 1 calc R U . . .
C21 C 1.29907(18) 0.18045(11) 0.06261(14) 0.0222(4) Uani 1 1 d . . . . .
C22 C 1.05332(19) 0.22164(12) -0.14006(15) 0.0272(4) Uani 1 1 d . . . . .
H22A H 1.087039 0.252963 -0.168453 0.041 Uiso 1 1 calc R U . . .
H22B H 1.008400 0.246732 -0.114271 0.041 Uiso 1 1 calc R U . . .
H22C H 1.006322 0.189762 -0.181739 0.041 Uiso 1 1 calc R U . . .
C23 C 1.2579(2) 0.00535(12) -0.03716(18) 0.0329(5) Uani 1 1 d . . . . .
H23A H 1.225685 -0.005310 -0.097868 0.049 Uiso 1 1 calc R U . . .
H23B H 1.220167 -0.020653 -0.006351 0.049 Uiso 1 1 calc R U . . .
H23C H 1.336694 -0.006048 -0.015579 0.049 Uiso 1 1 calc R U . . .
C24 C 1.37562(18) 0.21353(12) 0.14252(15) 0.0268(4) Uani 1 1 d . . . . .
H24A H 1.448456 0.192101 0.160127 0.040 Uiso 1 1 calc R U . . .
H24B H 1.345347 0.208667 0.187730 0.040 Uiso 1 1 calc R U . . .
H24C H 1.382813 0.261316 0.131647 0.040 Uiso 1 1 calc R U . . .
C25 C 0.90464(19) 0.16724(11) 0.22245(15) 0.0250(4) Uani 1 1 d . . . . .
C26 C 0.9779(2) 0.11614(12) 0.26641(16) 0.0294(5) Uani 1 1 d . . . . .
C27 C 0.9396(2) 0.06677(14) 0.3076(2) 0.0413(6) Uani 1 1 d . . . . .
H27 H 0.988486 0.032042 0.337295 0.050 Uiso 1 1 calc R U . . .
C28 C 0.8319(2) 0.06704(15) 0.3062(2) 0.0437(7) Uani 1 1 d . . . . .
H28 H 0.807150 0.032349 0.333697 0.052 Uiso 1 1 calc R U . . .
C29 C 0.7611(2) 0.11801(13) 0.26463(18) 0.0347(5) Uani 1 1 d . . . . .
H29 H 0.687509 0.118492 0.264007 0.042 Uiso 1 1 calc R U . . .
C30 C 0.7965(2) 0.16896(11) 0.22341(16) 0.0268(5) Uani 1 1 d . . . . .
C31 C 1.09673(19) 0.11234(11) 0.27508(15) 0.0268(5) Uani 1 1 d . . . . .
C32 C 1.1326(2) 0.06306(11) 0.23202(17) 0.0317(5) Uani 1 1 d . . . . .
C33 C 1.2449(2) 0.05759(12) 0.24538(18) 0.0321(5) Uani 1 1 d . . . . .
H33 H 1.268754 0.023994 0.215830 0.038 Uiso 1 1 calc R U . . .
C34 C 1.32280(19) 0.10011(12) 0.30092(16) 0.0283(5) Uani 1 1 d . . . . .
C35 C 1.28553(19) 0.14974(12) 0.34243(15) 0.0279(5) Uani 1 1 d . . . . .
H35 H 1.337508 0.179914 0.379463 0.034 Uiso 1 1 calc R U . . .
C36 C 1.1738(2) 0.15631(12) 0.33104(14) 0.0276(5) Uani 1 1 d . . . . .
C37 C 1.0529(2) 0.01451(14) 0.1723(2) 0.0462(7) Uani 1 1 d . . . . .
H37A H 0.986429 0.038665 0.137008 0.069 Uiso 1 1 calc R U . . .
H37B H 1.032606 -0.020166 0.205273 0.069 Uiso 1 1 calc R U . . .
H37C H 1.087919 -0.006562 0.135901 0.069 Uiso 1 1 calc R U . . .
C38 C 1.4445(2) 0.09130(13) 0.31727(19) 0.0355(5) Uani 1 1 d . . . . .
H38A H 1.453972 0.074420 0.265727 0.053 Uiso 1 1 calc R U . . .
H38B H 1.476352 0.059148 0.363666 0.053 Uiso 1 1 calc R U . . .
H38C H 1.482228 0.134628 0.333017 0.053 Uiso 1 1 calc R U . . .
C39 C 1.1387(2) 0.21054(15) 0.37874(17) 0.0372(6) Uani 1 1 d . . . . .
H39A H 1.108384 0.248692 0.340805 0.056 Uiso 1 1 calc R U . . .
H39B H 1.202826 0.225352 0.427369 0.056 Uiso 1 1 calc R U . . .
H39C H 1.082139 0.192728 0.398975 0.056 Uiso 1 1 calc R U . . .
C40 C 0.72110(19) 0.22649(11) 0.18454(16) 0.0255(4) Uani 1 1 d . . . . .
C41 C 0.63896(19) 0.22176(11) 0.10352(16) 0.0255(4) Uani 1 1 d . . . . .
C42 C 0.57328(19) 0.27754(12) 0.06910(16) 0.0282(5) Uani 1 1 d . . . . .
H42 H 0.517377 0.274197 0.014290 0.034 Uiso 1 1 calc R U . . .
C43 C 0.5876(2) 0.33797(12) 0.11301(19) 0.0322(5) Uani 1 1 d . . . . .
C44 C 0.6679(2) 0.34134(12) 0.19369(18) 0.0318(5) Uani 1 1 d . . . . .
H44 H 0.677288 0.382197 0.224566 0.038 Uiso 1 1 calc R U . . .
C45 C 0.73530(19) 0.28682(12) 0.23110(16) 0.0287(5) Uani 1 1 d . . . . .
C46 C 0.6209(2) 0.15741(12) 0.05285(17) 0.0311(5) Uani 1 1 d . . . . .
H46A H 0.572342 0.166176 -0.005905 0.047 Uiso 1 1 calc R U . . .
H46B H 0.586616 0.123928 0.078093 0.047 Uiso 1 1 calc R U . . .
H46C H 0.692162 0.140409 0.053508 0.047 Uiso 1 1 calc R U . . .
C47 C 0.5169(2) 0.39810(14) 0.0732(2) 0.0465(7) Uani 1 1 d . . . . .
H47A H 0.474280 0.388683 0.013271 0.070 Uiso 1 1 calc R U . . .
H47B H 0.564339 0.437249 0.077437 0.070 Uiso 1 1 calc R U . . .
H47C H 0.466080 0.407375 0.103086 0.070 Uiso 1 1 calc R U . . .
C48 C 0.8236(2) 0.29305(14) 0.31812(17) 0.0352(5) Uani 1 1 d . . . . .
H48A H 0.895783 0.298635 0.312567 0.053 Uiso 1 1 calc R U . . .
H48B H 0.824318 0.252409 0.351070 0.053 Uiso 1 1 calc R U . . .
H48C H 0.808091 0.332158 0.347294 0.053 Uiso 1 1 calc R U . . .

loop_
_atom_site_aniso_label
_atom_site_aniso_U_11
_atom_site_aniso_U_22
_atom_site_aniso_U_33
_atom_site_aniso_U_23
_atom_site_aniso_U_13
_atom_site_aniso_U_12
Te1 0.03629(10) 0.04513(11) 0.02611(9) -0.00344(6) 0.01069(7) -0.01883(7)
As1 0.01989(11) 0.01678(11) 0.02655(12) 0.00325(8) 0.01190(9) 0.00075(8)
As2 0.02442(12) 0.01900(12) 0.03858(14) 0.00656(9) 0.01894(11) 0.00232(8)
C1 0.0197(9) 0.0180(9) 0.0221(9) 0.0016(7) 0.0085(8) -0.0007(7)
C2 0.0223(9) 0.0183(9) 0.0219(9) 0.0018(7) 0.0084(8) 0.0005(7)
C3 0.0319(11) 0.0167(9) 0.0291(11) 0.0012(8) 0.0129(9) -0.0002(8)
C4 0.0342(11) 0.0206(10) 0.0312(11) 0.0046(9) 0.0175(9) -0.0035(9)
C5 0.0276(10) 0.0230(10) 0.0271(10) 0.0021(8) 0.0151(9) -0.0010(8)
C6 0.0207(9) 0.0185(10) 0.0233(10) 0.0001(7) 0.0089(8) -0.0010(7)
C7 0.0259(10) 0.0135(9) 0.0260(10) 0.0001(7) 0.0120(8) -0.0024(7)
C8 0.0280(10) 0.0141(9) 0.0284(11) 0.0019(8) 0.0099(9) 0.0004(8)
C9 0.0274(10) 0.0175(9) 0.0357(12) 0.0015(8) 0.0149(9) 0.0027(8)
C10 0.0348(12) 0.0183(10) 0.0322(11) -0.0020(8) 0.0190(10) -0.0023(8)
C11 0.0329(11) 0.0216(10) 0.0259(10) -0.0018(8) 0.0128(9) -0.0027(9)
C12 0.0256(10) 0.0192(9) 0.0257(10) 0.0005(8) 0.0101(8) -0.0015(8)
C13 0.0313(11) 0.0293(12) 0.0301(12) 0.0039(9) 0.0074(10) 0.0071(9)
C14 0.0436(14) 0.0283(12) 0.0400(13) -0.0054(10) 0.0250(11) 0.0001(10)
C15 0.0251(11) 0.0375(13) 0.0292(11) -0.0013(10) 0.0084(9) 0.0002(9)
C16 0.0224(9) 0.0187(9) 0.0249(10) 0.0009(8) 0.0141(8) -0.0005(7)
C17 0.0232(10) 0.0215(10) 0.0259(10) 0.0008(8) 0.0128(8) -0.0013(8)
C18 0.0280(10) 0.0216(10) 0.0293(11) -0.0036(8) 0.0135(9) -0.0051(8)
C19 0.0312(11) 0.0186(10) 0.0351(12) 0.0014(8) 0.0207(10) -0.0008(8)
C20 0.0245(10) 0.0231(10) 0.0309(11) 0.0040(8) 0.0150(9) 0.0043(8)
C21 0.0222(10) 0.0226(10) 0.0260(10) 0.0009(8) 0.0138(9) -0.0005(8)
C22 0.0268(11) 0.0275(11) 0.0269(11) 0.0000(9) 0.0091(9) 0.0012(9)
C23 0.0411(13) 0.0192(11) 0.0439(14) 0.0019(9) 0.0221(11) 0.0015(9)
C24 0.0224(10) 0.0296(11) 0.0281(11) 0.0002(9) 0.0088(9) 0.0010(8)
C25 0.0261(11) 0.0210(10) 0.0312(11) 0.0013(8) 0.0142(9) -0.0041(8)
C26 0.0283(11) 0.0264(11) 0.0351(12) 0.0069(9) 0.0135(9) -0.0038(9)
C27 0.0332(13) 0.0358(14) 0.0542(16) 0.0196(12) 0.0150(12) -0.0026(11)
C28 0.0386(14) 0.0407(15) 0.0552(17) 0.0204(13) 0.0211(13) -0.0100(12)
C29 0.0305(12) 0.0347(13) 0.0442(14) 0.0050(11) 0.0198(11) -0.0089(10)
C30 0.0283(11) 0.0239(11) 0.0317(12) -0.0007(9) 0.0151(9) -0.0061(9)
C31 0.0260(10) 0.0220(10) 0.0320(11) 0.0111(9) 0.0100(9) -0.0011(8)
C32 0.0295(11) 0.0178(10) 0.0430(13) 0.0035(9) 0.0073(10) -0.0010(9)
C33 0.0293(11) 0.0186(10) 0.0451(14) 0.0020(9) 0.0095(10) 0.0036(9)
C34 0.0244(10) 0.0230(10) 0.0339(12) 0.0092(9) 0.0061(9) 0.0022(8)
C35 0.0268(11) 0.0295(11) 0.0242(10) 0.0050(9) 0.0053(9) -0.0028(9)
C36 0.0302(11) 0.0300(11) 0.0232(10) 0.0058(9) 0.0102(9) -0.0013(9)
C37 0.0338(13) 0.0244(12) 0.069(2) -0.0107(12) 0.0042(13) -0.0020(10)
C38 0.0252(11) 0.0298(12) 0.0474(15) 0.0056(11) 0.0081(10) 0.0037(9)
C39 0.0365(13) 0.0470(15) 0.0324(13) -0.0059(11) 0.0176(11) -0.0045(11)
C40 0.0253(10) 0.0231(10) 0.0357(12) -0.0032(9) 0.0200(9) -0.0045(8)
C41 0.0252(10) 0.0221(10) 0.0359(12) -0.0052(9) 0.0192(9) -0.0042(8)
C42 0.0254(10) 0.0261(11) 0.0383(12) -0.0035(9) 0.0179(10) -0.0025(9)
C43 0.0280(11) 0.0234(11) 0.0516(15) -0.0045(10) 0.0221(11) -0.0015(9)
C44 0.0305(11) 0.0241(11) 0.0495(15) -0.0120(10) 0.0250(11) -0.0047(9)
C45 0.0271(11) 0.0289(11) 0.0377(13) -0.0087(9) 0.0209(10) -0.0082(9)
C46 0.0302(11) 0.0251(11) 0.0409(13) -0.0094(10) 0.0163(10) -0.0035(9)
C47 0.0386(14) 0.0274(13) 0.072(2) -0.0050(13) 0.0174(14) 0.0051(11)
C48 0.0336(12) 0.0385(14) 0.0390(13) -0.0113(11) 0.0198(11) -0.0077(10)

loop_
_atom_type_symbol
_atom_type_description
_atom_type_scat_dispersion_real
_atom_type_scat_dispersion_imag
_atom_type_scat_source
C C 0.0181 0.0091 'International Tables Vol C Tables 4.2.6.8 and 6.1.1.4'
H H 0.0000 0.0000 'International Tables Vol C Tables 4.2.6.8 and 6.1.1.4'
As As -0.9300 1.0051 'International Tables Vol C Tables 4.2.6.8 and 6.1.1.4'
Te Te -0.1759 6.3531 'International Tables Vol C Tables 4.2.6.8 and 6.1.1.4'

loop_
_geom_angle_atom_site_label_1
_geom_angle_atom_site_label_2
_geom_angle_atom_site_label_3
_geom_angle
_geom_angle_site_symmetry_1
_geom_angle_site_symmetry_3
_geom_angle_publ_flag
As2 Te1 As1 56.726(8) . . ?
C1 As1 As2 102.47(6) . . ?
C1 As1 Te1 99.64(6) . . ?
As2 As1 Te1 61.557(10) . . ?
C25 As2 As1 105.33(7) . . ?
C25 As2 Te1 98.91(7) . . ?
As1 As2 Te1 61.717(9) . . ?
C6 C1 C2 119.41(19) . . ?
C6 C1 As1 113.64(15) . . ?
C2 C1 As1 126.54(15) . . ?
C3 C2 C1 119.2(2) . . ?
C3 C2 C7 116.43(19) . . ?
C1 C2 C7 124.29(18) . . ?
C4 C3 C2 121.1(2) . . ?
C4 C3 H3 119.5 . . ?
C2 C3 H3 119.5 . . ?
C5 C4 C3 119.8(2) . . ?
C5 C4 H4 120.1 . . ?
C3 C4 H4 120.1 . . ?
C4 C5 C6 120.4(2) . . ?
C4 C5 H5 119.8 . . ?
C6 C5 H5 119.8 . . ?
C5 C6 C1 120.07(19) . . ?
C5 C6 C16 119.90(19) . . ?
C1 C6 C16 120.02(18) . . ?
C8 C7 C12 119.8(2) . . ?
C8 C7 C2 120.50(19) . . ?
C12 C7 C2 119.61(19) . . ?
C9 C8 C7 119.3(2) . . ?
C9 C8 C13 120.0(2) . . ?
C7 C8 C13 120.6(2) . . ?
C8 C9 C10 122.0(2) . . ?
C8 C9 H9 119.0 . . ?
C10 C9 H9 119.0 . . ?
C9 C10 C11 118.0(2) . . ?
C9 C10 C14 120.5(2) . . ?
C11 C10 C14 121.5(2) . . ?
C12 C11 C10 121.7(2) . . ?
C12 C11 H11 119.1 . . ?
C10 C11 H11 119.1 . . ?
C11 C12 C7 119.2(2) . . ?
C11 C12 C15 120.2(2) . . ?
C7 C12 C15 120.6(2) . . ?
C8 C13 H13A 109.5 . . ?
C8 C13 H13B 109.5 . . ?
H13A C13 H13B 109.5 . . ?
C8 C13 H13C 109.5 . . ?
H13A C13 H13C 109.5 . . ?
H13B C13 H13C 109.5 . . ?
C10 C14 H14A 109.5 . . ?
C10 C14 H14B 109.5 . . ?
H14A C14 H14B 109.5 . . ?
C10 C14 H14C 109.5 . . ?
H14A C14 H14C 109.5 . . ?
H14B C14 H14C 109.5 . . ?
C12 C15 H15A 109.5 . . ?
C12 C15 H15B 109.5 . . ?
H15A C15 H15B 109.5 . . ?
C12 C15 H15C 109.5 . . ?
H15A C15 H15C 109.5 . . ?
H15B C15 H15C 109.5 . . ?
C21 C16 C17 120.28(19) . . ?
C21 C16 C6 119.40(19) . . ?
C17 C16 C6 120.30(19) . . ?
C18 C17 C16 118.8(2) . . ?
C18 C17 C22 119.5(2) . . ?
C16 C17 C22 121.68(19) . . ?
C19 C18 C17 121.7(2) . . ?
C19 C18 H18 119.1 . . ?
C17 C18 H18 119.1 . . ?
C20 C19 C18 118.4(2) . . ?
C20 C19 C23 121.1(2) . . ?
C18 C19 C23 120.5(2) . . ?
C19 C20 C21 121.9(2) . . ?
C19 C20 H20 119.0 . . ?
C21 C20 H20 119.0 . . ?
C20 C21 C16 118.7(2) . . ?
C20 C21 C24 119.7(2) . . ?
C16 C21 C24 121.64(19) . . ?
C17 C22 H22A 109.5 . . ?
C17 C22 H22B 109.5 . . ?
H22A C22 H22B 109.5 . . ?
C17 C22 H22C 109.5 . . ?
H22A C22 H22C 109.5 . . ?
H22B C22 H22C 109.5 . . ?
C19 C23 H23A 109.5 . . ?
C19 C23 H23B 109.5 . . ?
H23A C23 H23B 109.5 . . ?
C19 C23 H23C 109.5 . . ?
H23A C23 H23C 109.5 . . ?
H23B C23 H23C 109.5 . . ?
C21 C24 H24A 109.5 . . ?
C21 C24 H24B 109.5 . . ?
H24A C24 H24B 109.5 . . ?
C21 C24 H24C 109.5 . . ?
H24A C24 H24C 109.5 . . ?
H24B C24 H24C 109.5 . . ?
C26 C25 C30 119.8(2) . . ?
C26 C25 As2 128.66(17) . . ?
C30 C25 As2 111.49(17) . . ?
C27 C26 C25 118.6(2) . . ?
C27 C26 C31 117.0(2) . . ?
C25 C26 C31 124.3(2) . . ?
C28 C27 C26 121.7(2) . . ?
C28 C27 H27 119.2 . . ?
C26 C27 H27 119.2 . . ?
C29 C28 C27 119.5(2) . . ?
C29 C28 H28 120.2 . . ?
C27 C28 H28 120.2 . . ?
C28 C29 C30 120.6(2) . . ?
C28 C29 H29 119.7 . . ?
C30 C29 H29 119.7 . . ?
C29 C30 C25 119.7(2) . . ?
C29 C30 C40 119.6(2) . . ?
C25 C30 C40 120.7(2) . . ?
C32 C31 C36 119.8(2) . . ?
C32 C31 C26 120.6(2) . . ?
C36 C31 C26 119.5(2) . . ?
C33 C32 C31 119.6(2) . . ?
C33 C32 C37 118.9(2) . . ?
C31 C32 C37 121.5(2) . . ?
C34 C33 C32 121.6(2) . . ?
C34 C33 H33 119.2 . . ?
C32 C33 H33 119.2 . . ?
C33 C34 C35 118.1(2) . . ?
C33 C34 C38 120.6(2) . . ?
C35 C34 C38 121.2(2) . . ?
C34 C35 C36 121.8(2) . . ?
C34 C35 H35 119.1 . . ?
C36 C35 H35 119.1 . . ?
C35 C36 C31 119.0(2) . . ?
C35 C36 C39 119.3(2) . . ?
C31 C36 C39 121.6(2) . . ?
C32 C37 H37A 109.5 . . ?
C32 C37 H37B 109.5 . . ?
H37A C37 H37B 109.5 . . ?
C32 C37 H37C 109.5 . . ?
H37A C37 H37C 109.5 . . ?
H37B C37 H37C 109.5 . . ?
C34 C38 H38A 109.5 . . ?
C34 C38 H38B 109.5 . . ?
H38A C38 H38B 109.5 . . ?
C34 C38 H38C 109.5 . . ?
H38A C38 H38C 109.5 . . ?
H38B C38 H38C 109.5 . . ?
C36 C39 H39A 109.5 . . ?
C36 C39 H39B 109.5 . . ?
H39A C39 H39B 109.5 . . ?
C36 C39 H39C 109.5 . . ?
H39A C39 H39C 109.5 . . ?
H39B C39 H39C 109.5 . . ?
C41 C40 C45 120.1(2) . . ?
C41 C40 C30 121.6(2) . . ?
C45 C40 C30 118.3(2) . . ?
C42 C41 C40 119.3(2) . . ?
C42 C41 C46 119.6(2) . . ?
C40 C41 C46 121.2(2) . . ?
C43 C42 C41 121.6(2) . . ?
C43 C42 H42 119.2 . . ?
C41 C42 H42 119.2 . . ?
C44 C43 C42 118.3(2) . . ?
C44 C43 C47 121.3(2) . . ?
C42 C43 C47 120.4(3) . . ?
C43 C44 C45 122.3(2) . . ?
C43 C44 H44 118.9 . . ?
C45 C44 H44 118.9 . . ?
C44 C45 C40 118.4(2) . . ?
C44 C45 C48 120.6(2) . . ?
C40 C45 C48 120.9(2) . . ?
C41 C46 H46A 109.5 . . ?
C41 C46 H46B 109.5 . . ?
H46A C46 H46B 109.5 . . ?
C41 C46 H46C 109.5 . . ?
H46A C46 H46C 109.5 . . ?
H46B C46 H46C 109.5 . . ?
C43 C47 H47A 109.5 . . ?
C43 C47 H47B 109.5 . . ?
H47A C47 H47B 109.5 . . ?
C43 C47 H47C 109.5 . . ?
H47A C47 H47C 109.5 . . ?
H47B C47 H47C 109.5 . . ?
C45 C48 H48A 109.5 . . ?
C45 C48 H48B 109.5 . . ?
H48A C48 H48B 109.5 . . ?
C45 C48 H48C 109.5 . . ?
H48A C48 H48C 109.5 . . ?
H48B C48 H48C 109.5 . . ?

loop_
_geom_bond_atom_site_label_1
_geom_bond_atom_site_label_2
_geom_bond_distance
_geom_bond_site_symmetry_2
_geom_bond_publ_flag
Te1 As2 2.5815(3) . ?
Te1 As1 2.5854(3) . ?
As1 C1 1.995(2) . ?
As1 As2 2.4546(3) . ?
As2 C25 1.991(2) . ?
C1 C6 1.409(3) . ?
C1 C2 1.409(3) . ?
C2 C3 1.399(3) . ?
C2 C7 1.498(3) . ?
C3 C4 1.388(3) . ?
C3 H3 0.9500 . ?
C4 C5 1.388(3) . ?
C4 H4 0.9500 . ?
C5 C6 1.395(3) . ?
C5 H5 0.9500 . ?
C6 C16 1.500(3) . ?
C7 C8 1.405(3) . ?
C7 C12 1.405(3) . ?
C8 C9 1.384(3) . ?
C8 C13 1.511(3) . ?
C9 C10 1.393(3) . ?
C9 H9 0.9500 . ?
C10 C11 1.394(3) . ?
C10 C14 1.509(3) . ?
C11 C12 1.392(3) . ?
C11 H11 0.9500 . ?
C12 C15 1.509(3) . ?
C13 H13A 0.9800 . ?
C13 H13B 0.9800 . ?
C13 H13C 0.9800 . ?
C14 H14A 0.9800 . ?
C14 H14B 0.9800 . ?
C14 H14C 0.9800 . ?
C15 H15A 0.9800 . ?
C15 H15B 0.9800 . ?
C15 H15C 0.9800 . ?
C16 C21 1.405(3) . ?
C16 C17 1.407(3) . ?
C17 C18 1.396(3) . ?
C17 C22 1.508(3) . ?
C18 C19 1.392(3) . ?
C18 H18 0.9500 . ?
C19 C20 1.389(3) . ?
C19 C23 1.514(3) . ?
C20 C21 1.398(3) . ?
C20 H20 0.9500 . ?
C21 C24 1.508(3) . ?
C22 H22A 0.9800 . ?
C22 H22B 0.9800 . ?
C22 H22C 0.9800 . ?
C23 H23A 0.9800 . ?
C23 H23B 0.9800 . ?
C23 H23C 0.9800 . ?
C24 H24A 0.9800 . ?
C24 H24B 0.9800 . ?
C24 H24C 0.9800 . ?
C25 C26 1.408(3) . ?
C25 C30 1.409(3) . ?
C26 C27 1.394(3) . ?
C26 C31 1.496(3) . ?
C27 C28 1.389(4) . ?
C27 H27 0.9500 . ?
C28 C29 1.379(4) . ?
C28 H28 0.9500 . ?
C29 C30 1.398(3) . ?
C29 H29 0.9500 . ?
C30 C40 1.496(3) . ?
C31 C32 1.396(4) . ?
C31 C36 1.406(3) . ?
C32 C33 1.396(3) . ?
C32 C37 1.506(3) . ?
C33 C34 1.391(3) . ?
C33 H33 0.9500 . ?
C34 C35 1.394(4) . ?
C34 C38 1.512(3) . ?
C35 C36 1.397(3) . ?
C35 H35 0.9500 . ?
C36 C39 1.512(4) . ?
C37 H37A 0.9800 . ?
C37 H37B 0.9800 . ?
C37 H37C 0.9800 . ?
C38 H38A 0.9800 . ?
C38 H38B 0.9800 . ?
C38 H38C 0.9800 . ?
C39 H39A 0.9800 . ?
C39 H39B 0.9800 . ?
C39 H39C 0.9800 . ?
C40 C41 1.401(3) . ?
C40 C45 1.411(3) . ?
C41 C42 1.393(3) . ?
C41 C46 1.511(3) . ?
C42 C43 1.390(3) . ?
C42 H42 0.9500 . ?
C43 C44 1.386(4) . ?
C43 C47 1.511(4) . ?
C44 C45 1.394(4) . ?
C44 H44 0.9500 . ?
C45 C48 1.507(4) . ?
C46 H46A 0.9800 . ?
C46 H46B 0.9800 . ?
C46 H46C 0.9800 . ?
C47 H47A 0.9800 . ?
C47 H47B 0.9800 . ?
C47 H47C 0.9800 . ?
C48 H48A 0.9800 . ?
C48 H48B 0.9800 . ?
C48 H48C 0.9800 . ?
